data_7205813
loop_
_publ_author_name
'Zhang, Wen-Hua'
'Sulaiman, Norlela Binte'
'Tio, P. X. Shaun'
'Hor, T. S. Andy'

_publ_section_title
;
 Nuclearity growth towards Ni(ii) cubane in self-assembly with
 2-hydroxymethyl pyridine (hmpH) and 5-ethoxycarbonyl-2-hydroxymethyl
 pyridine (5-ehmpH)
;
_journal_issue 8
_journal_name_full CrystEngComm
_journal_page_first 2915
_journal_paper_doi 10.1039/c0ce00831a
_journal_volume 13
_journal_year 2011
_chemical_formula_sum 'C12 H18 Br2 N2 Ni O4'
_chemical_formula_weight 472.81
_chemical_name_systematic
;
?
;
_space_group_IT_number 15
_symmetry_cell_setting monoclinic
_symmetry_space_group_name_Hall '-C 2yc'
_symmetry_space_group_name_H-M 'C 1 2/c 1'
_atom_sites_solution_hydrogens geom
_atom_sites_solution_primary direct
_atom_sites_solution_secondary difmap
_audit_creation_method SHELXL-97
_cell_angle_alpha 90.00
_cell_angle_beta 123.3340(10)
_cell_angle_gamma 90.00
_cell_formula_units_Z 4
_cell_length_a 20.5097(16)
_cell_length_b 7.9119(6)
_cell_length_c 12.3903(10)
_cell_measurement_reflns_used 2205
_cell_measurement_temperature 223(2)
_cell_measurement_theta_max 27.38
_cell_measurement_theta_min 2.84
_cell_volume 1679.8(2)
_computing_cell_refinement 'Bruker SMART'
_computing_data_collection 'Bruker SMART'
_computing_data_reduction 'Bruker SAINT'
_computing_molecular_graphics 'Bruker SHELXTL'
_computing_publication_material 'Bruker SHELXTL'
_computing_structure_refinement 'SHELXL-97 (Sheldrick, 1997)'
_computing_structure_solution 'SHELXS-97 (Sheldrick, 1990)'
_diffrn_ambient_temperature 223(2)
_diffrn_measured_fraction_theta_full 0.997
_diffrn_measured_fraction_theta_max 0.997
_diffrn_measurement_device_type 'CCD area detector'
_diffrn_measurement_method 'phi and omega scans'
_diffrn_radiation_monochromator graphite
_diffrn_radiation_source 'fine-focus sealed tube'
_diffrn_radiation_type MoK\a
_diffrn_radiation_wavelength 0.71073
_diffrn_reflns_av_R_equivalents 0.0289
_diffrn_reflns_av_sigmaI/netI 0.0327
_diffrn_reflns_limit_h_max 25
_diffrn_reflns_limit_h_min -26
_diffrn_reflns_limit_k_max 10
_diffrn_reflns_limit_k_min -9
_diffrn_reflns_limit_l_max 16
_diffrn_reflns_limit_l_min -13
_diffrn_reflns_number 5721
_diffrn_reflns_theta_full 27.49
_diffrn_reflns_theta_max 27.49
_diffrn_reflns_theta_min 2.38
_exptl_absorpt_coefficient_mu 5.927
_exptl_absorpt_correction_T_max 0.5887
_exptl_absorpt_correction_T_min 0.1713
_exptl_absorpt_correction_type multi-scan
_exptl_absorpt_process_details 'Sadabs, (Sheldrick 2001)'
_exptl_crystal_colour GREEN
_exptl_crystal_density_diffrn 1.870
_exptl_crystal_density_meas ?
_exptl_crystal_density_method 'not measured'
_exptl_crystal_description BLOCK
_exptl_crystal_F_000 936
_exptl_crystal_size_max 0.46
_exptl_crystal_size_mid 0.36
_exptl_crystal_size_min 0.10
_refine_diff_density_max 0.690
_refine_diff_density_min -0.671
_refine_diff_density_rms 0.199
_refine_ls_extinction_method none
_refine_ls_goodness_of_fit_ref 1.227
_refine_ls_hydrogen_treatment mixed
_refine_ls_matrix_type full
_refine_ls_number_parameters 105
_refine_ls_number_reflns 1929
_refine_ls_number_restraints 3
_refine_ls_restrained_S_all 1.227
_refine_ls_R_factor_all 0.0427
_refine_ls_R_factor_gt 0.0357
_refine_ls_shift/su_max 0.000
_refine_ls_shift/su_mean 0.000
_refine_ls_structure_factor_coef Fsqd
_refine_ls_weighting_details 'calc w=1/[\s^2^(Fo^2^)+(0.0557P)^2^+1.3419P] where P=(Fo^2^+2Fc^2^)/3'
_refine_ls_weighting_scheme calc
_refine_ls_wR_factor_gt 0.0898
_refine_ls_wR_factor_ref 0.1132
_reflns_number_gt 1742
_reflns_number_total 1929
_reflns_threshold_expression >2sigma(I)
_cod_data_source_file c0ce00831a.txt
_cod_data_source_block '[Ni(hmpH)2(H2O)2]Br2'
_cod_depositor_comments
;
The following automatic conversions were performed:
'_symmetry_cell_setting' value 'Monoclinic' changed to 'monoclinic'
according to '/home/saulius/struct/CIF-dictionaries/cif_core.dic'
dictionary named 'cif_core.dic' version 2.4.1 from
2010-06-29.

'_exptl_absorpt_correction_type' value 'Multi-scan' changed
to 'multi-scan' according to
'/home/saulius/struct/CIF-dictionaries/cif_core.dic' dictionary named
'cif_core.dic' version 2.4.1 from 2010-06-29.

Automatic conversion script
Id: cif_fix_enum 1555 2011-01-17 13:19:09Z saulius 

The following automatic conversions were performed:

'_exptl_crystal_density_meas' value 'Not Measured' was changed to '?'
- the value is perceived as not measured.

Automatic conversion script
Id: cif_fix_values 3008 2015-01-20 13:52:24Z robertas 
;
_cod_original_sg_symbol_H-M C2/c
_cod_database_code 7205813

loop_
_symmetry_equiv_pos_as_xyz
'x, y, z'
'-x, y, -z+1/2'
'x+1/2, y+1/2, z'
'-x+1/2, y+1/2, -z+1/2'
'-x, -y, -z'
'x, -y, z-1/2'
'-x+1/2, -y+1/2, -z'
'x+1/2, -y+1/2, z-1/2'

loop_
_atom_site_label
_atom_site_type_symbol
_atom_site_fract_x
_atom_site_fract_y
_atom_site_fract_z
_atom_site_U_iso_or_equiv
_atom_site_adp_type
_atom_site_occupancy
_atom_site_symmetry_multiplicity
_atom_site_calc_flag
_atom_site_refinement_flags
_atom_site_disorder_assembly
_atom_site_disorder_group
Ni1 Ni 0.5000 0.17487(7) 0.2500 0.02101(19) Uani 1 2 d S . .
Br1 Br 0.58708(2) 0.69285(5) 0.18410(4) 0.03150(17) Uani 1 1 d . . .
O1 O 0.47042(15) 0.0022(3) 0.1059(3) 0.0307(6) Uani 1 1 d D . .
H1O H 0.500(2) -0.076(4) 0.124(4) 0.037 Uiso 1 1 d D . .
N1 N 0.38297(17) 0.1385(4) 0.1757(3) 0.0266(7) Uani 1 1 d . . .
C1 C 0.3442(2) 0.2125(5) 0.2218(5) 0.0361(9) Uani 1 1 d . . .
H1 H 0.3705 0.2915 0.2891 0.043 Uiso 1 1 calc R . .
C2 C 0.2673(3) 0.1765(6) 0.1737(6) 0.0469(12) Uani 1 1 d . . .
H2 H 0.2419 0.2285 0.2090 0.056 Uiso 1 1 calc R . .
C3 C 0.2280(2) 0.0632(7) 0.0732(6) 0.0536(14) Uani 1 1 d . . .
H3 H 0.1752 0.0379 0.0377 0.064 Uiso 1 1 calc R . .
C4 C 0.2681(2) -0.0120(6) 0.0260(5) 0.0450(11) Uani 1 1 d . . .
H4 H 0.2426 -0.0890 -0.0430 0.054 Uiso 1 1 calc R . .
C5 C 0.3466(2) 0.0263(5) 0.0808(4) 0.0320(9) Uani 1 1 d . . .
C6 C 0.3920(2) -0.0561(6) 0.0345(4) 0.0393(10) Uani 1 1 d . . .
H6A H 0.3912 -0.1789 0.0440 0.047 Uiso 1 1 calc R . .
H6B H 0.3678 -0.0308 -0.0573 0.047 Uiso 1 1 calc R . .
O2 O 0.47664(17) 0.3636(4) 0.1198(3) 0.0331(6) Uani 1 1 d D . .
H1W H 0.444(2) 0.338(6) 0.042(2) 0.040 Uiso 1 1 d D . .
H2W H 0.511(2) 0.434(4) 0.147(4) 0.040 Uiso 1 1 d D . .

loop_
_atom_site_aniso_label
_atom_site_aniso_U_11
_atom_site_aniso_U_22
_atom_site_aniso_U_33
_atom_site_aniso_U_23
_atom_site_aniso_U_13
_atom_site_aniso_U_12
Ni1 0.0164(3) 0.0244(3) 0.0198(3) 0.000 0.0084(3) 0.000
Br1 0.0300(3) 0.0305(2) 0.0314(3) -0.00200(15) 0.0152(2) -0.00103(14)
O1 0.0278(15) 0.0305(14) 0.0297(15) -0.0052(12) 0.0133(13) 0.0002(11)
N1 0.0177(15) 0.0302(15) 0.0275(17) 0.0083(14) 0.0097(13) 0.0018(12)
C1 0.027(2) 0.042(2) 0.041(2) 0.0117(19) 0.020(2) 0.0071(17)
C2 0.034(2) 0.055(3) 0.059(3) 0.022(3) 0.030(3) 0.010(2)
C3 0.019(2) 0.061(3) 0.071(3) 0.036(3) 0.018(2) 0.009(2)
C4 0.025(2) 0.042(2) 0.042(3) 0.014(2) 0.0023(19) -0.0065(18)
C5 0.0208(19) 0.034(2) 0.028(2) 0.0092(17) 0.0046(16) -0.0015(15)
C6 0.030(2) 0.044(2) 0.029(2) -0.0084(19) 0.0069(18) -0.0069(19)
O2 0.0370(17) 0.0328(14) 0.0236(14) 0.0003(12) 0.0129(14) -0.0103(12)

loop_
_atom_type_symbol
_atom_type_description
_atom_type_scat_dispersion_real
_atom_type_scat_dispersion_imag
_atom_type_scat_source
C C 0.0033 0.0016 'International Tables Vol C Tables 4.2.6.8 and 6.1.1.4'
H H 0.0000 0.0000 'International Tables Vol C Tables 4.2.6.8 and 6.1.1.4'
N N 0.0061 0.0033 'International Tables Vol C Tables 4.2.6.8 and 6.1.1.4'
O O 0.0106 0.0060 'International Tables Vol C Tables 4.2.6.8 and 6.1.1.4'
Ni Ni 0.3393 1.1124 'International Tables Vol C Tables 4.2.6.8 and 6.1.1.4'
Br Br -0.2901 2.4595 'International Tables Vol C Tables 4.2.6.8 and 6.1.1.4'

loop_
_geom_angle_atom_site_label_1
_geom_angle_atom_site_label_2
_geom_angle_atom_site_label_3
_geom_angle
_geom_angle_site_symmetry_1
_geom_angle_site_symmetry_3
_geom_angle_publ_flag
O2 Ni1 O2 86.64(17) 2_655 . ?
O2 Ni1 O1 174.57(11) 2_655 . ?
O2 Ni1 O1 88.33(12) . . ?
O2 Ni1 O1 88.33(12) 2_655 2_655 ?
O2 Ni1 O1 174.57(11) . 2_655 ?
O1 Ni1 O1 96.76(16) . 2_655 ?
O2 Ni1 N1 99.45(13) 2_655 . ?
O2 Ni1 N1 92.22(12) . . ?
O1 Ni1 N1 78.70(12) . . ?
O1 Ni1 N1 90.61(11) 2_655 . ?
O2 Ni1 N1 92.22(12) 2_655 2_655 ?
O2 Ni1 N1 99.45(13) . 2_655 ?
O1 Ni1 N1 90.61(11) . 2_655 ?
O1 Ni1 N1 78.70(12) 2_655 2_655 ?
N1 Ni1 N1 163.96(18) . 2_655 ?
C6 O1 Ni1 116.7(2) . . ?
C6 O1 H1O 110(3) . . ?
Ni1 O1 H1O 117(3) . . ?
C5 N1 C1 119.5(3) . . ?
C5 N1 Ni1 116.0(3) . . ?
C1 N1 Ni1 124.4(3) . . ?
N1 C1 C2 122.1(5) . . ?
N1 C1 H1 118.9 . . ?
C2 C1 H1 118.9 . . ?
C3 C2 C1 119.2(5) . . ?
C3 C2 H2 120.4 . . ?
C1 C2 H2 120.4 . . ?
C2 C3 C4 118.3(4) . . ?
C2 C3 H3 120.9 . . ?
C4 C3 H3 120.9 . . ?
C3 C4 C5 119.9(5) . . ?
C3 C4 H4 120.1 . . ?
C5 C4 H4 120.1 . . ?
N1 C5 C4 120.9(4) . . ?
N1 C5 C6 117.9(3) . . ?
C4 C5 C6 121.1(4) . . ?
O1 C6 C5 110.6(3) . . ?
O1 C6 H6A 109.5 . . ?
C5 C6 H6A 109.5 . . ?
O1 C6 H6B 109.5 . . ?
C5 C6 H6B 109.5 . . ?
H6A C6 H6B 108.1 . . ?
Ni1 O2 H1W 115(3) . . ?
Ni1 O2 H2W 114(3) . . ?
H1W O2 H2W 126(5) . . ?

loop_
_geom_bond_atom_site_label_1
_geom_bond_atom_site_label_2
_geom_bond_distance
_geom_bond_site_symmetry_2
_geom_bond_publ_flag
Ni1 O2 2.052(3) 2_655 ?
Ni1 O2 2.052(3) . ?
Ni1 O1 2.057(3) . ?
Ni1 O1 2.057(3) 2_655 ?
Ni1 N1 2.065(3) . ?
Ni1 N1 2.065(3) 2_655 ?
O1 C6 1.421(5) . ?
O1 H1O 0.803(19) . ?
N1 C5 1.327(5) . ?
N1 C1 1.341(5) . ?
C1 C2 1.375(6) . ?
C1 H1 0.9400 . ?
C2 C3 1.379(7) . ?
C2 H2 0.9400 . ?
C3 C4 1.379(7) . ?
C3 H3 0.9400 . ?
C4 C5 1.393(5) . ?
C4 H4 0.9400 . ?
C5 C6 1.486(6) . ?
C6 H6A 0.9800 . ?
C6 H6B 0.9800 . ?
O2 H1W 0.843(19) . ?
O2 H2W 0.816(19) . ?

loop_
_geom_hbond_atom_site_label_D
_geom_hbond_atom_site_label_H
_geom_hbond_atom_site_label_A
_geom_hbond_distance_DH
_geom_hbond_distance_HA
_geom_hbond_distance_DA
_geom_hbond_angle_DHA
_geom_hbond_site_symmetry_A
O2 H2W Br1 0.816(19) 2.46(2) 3.251(3) 165(4) .
O2 H1W Br1 0.843(19) 2.51(3) 3.268(3) 149(4) 5_665
O1 H1O Br1 0.803(19) 2.376(19) 3.179(3) 178(4) 1_545
